data_4509342
loop_
_publ_author_name
'Wishkerman, Sara'
'Bernstein, Joel'
'Hickey, Magali B.'

_publ_section_title
;
 Crystal Engineering with Cocrystals of Benzo-[18]Crown-6 and Urea and
 Thiourea Derivatives
;
_journal_issue 7
_journal_name_full 'Crystal Growth &amp; Design'
_journal_page_first 3204
_journal_paper_doi 10.1021/cg801261h
_journal_volume 9
_journal_year 2009
_chemical_formula_sum 'C12.57 H27.43 N6.86 O6.86'
_chemical_formula_weight 384.41
_chemical_name_systematic
; 
 ? 
;
_space_group_IT_number 19
_symmetry_space_group_name_Hall 'P 2ac 2ab'
_symmetry_space_group_name_H-M 'P 21 21 21'
_atom_sites_solution_hydrogens geom
_atom_sites_solution_primary direct
_atom_sites_solution_secondary difmap
_audit_creation_method SHELXL-97
_cell_angle_alpha 90.00
_cell_angle_beta 90.00
_cell_angle_gamma 90.00
_cell_formula_units_Z 7
_cell_length_a 8.0391(15)
_cell_length_b 10.988(2)
_cell_length_c 39.944(7)
_cell_measurement_temperature 273(2)
_cell_volume 3528.4(11)
_computing_structure_refinement 'SHELXL-97 (Sheldrick, 1997)'
_computing_structure_solution 'SHELXS-97 (Sheldrick, 1990)'
_diffrn_ambient_temperature 273(2)
_diffrn_measured_fraction_theta_full 0.953
_diffrn_measured_fraction_theta_max 0.953
_diffrn_radiation_monochromator graphite
_diffrn_radiation_source 'fine-focus sealed tube'
_diffrn_radiation_type MoK\a
_diffrn_radiation_wavelength 0.71073
_diffrn_reflns_av_R_equivalents 0.0288
_diffrn_reflns_av_sigmaI/netI 0.0420
_diffrn_reflns_limit_h_max 10
_diffrn_reflns_limit_h_min -9
_diffrn_reflns_limit_k_max 14
_diffrn_reflns_limit_k_min -12
_diffrn_reflns_limit_l_max 52
_diffrn_reflns_limit_l_min -50
_diffrn_reflns_number 21263
_diffrn_reflns_theta_full 28.33
_diffrn_reflns_theta_max 28.33
_diffrn_reflns_theta_min 1.02
_exptl_absorpt_coefficient_mu 0.103
_exptl_crystal_density_diffrn 1.266
_exptl_crystal_density_method 'not measured'
_exptl_crystal_F_000 1440
_refine_diff_density_max 0.206
_refine_diff_density_min -0.159
_refine_diff_density_rms 0.035
_refine_ls_abs_structure_details 'Flack H D (1983), Acta Cryst. A39, 876-881'
_refine_ls_abs_structure_Flack 0.1(10)
_refine_ls_extinction_method none
_refine_ls_goodness_of_fit_ref 0.995
_refine_ls_hydrogen_treatment mixed
_refine_ls_matrix_type full
_refine_ls_number_parameters 571
_refine_ls_number_reflns 8185
_refine_ls_number_restraints 0
_refine_ls_restrained_S_all 0.995
_refine_ls_R_factor_all 0.0884
_refine_ls_R_factor_gt 0.0428
_refine_ls_shift/su_max 0.000
_refine_ls_shift/su_mean 0.000
_refine_ls_structure_factor_coef Fsqd
_refine_ls_weighting_details 'calc w=1/[\s^2^(Fo^2^)+(0.0661P)^2^+0.0000P] where P=(Fo^2^+2Fc^2^)/3'
_refine_ls_weighting_scheme calc
_refine_ls_wR_factor_gt 0.1027
_refine_ls_wR_factor_ref 0.1225
_reflns_number_gt 5010
_reflns_number_total 8185
_reflns_threshold_expression >2sigma(I)
_cod_data_source_file cg801261hsup3.cif
_cod_data_source_block sw2
_cod_original_cell_volume 3528.3(11)
_cod_database_code 4509342

loop_
_symmetry_equiv_pos_as_xyz
'x, y, z'
'-x+1/2, -y, z+1/2'
'-x, y+1/2, -z+1/2'
'x+1/2, -y+1/2, -z'

loop_
_atom_site_label
_atom_site_type_symbol
_atom_site_fract_x
_atom_site_fract_y
_atom_site_fract_z
_atom_site_U_iso_or_equiv
_atom_site_adp_type
_atom_site_occupancy
_atom_site_symmetry_multiplicity
_atom_site_calc_flag
_atom_site_refinement_flags
_atom_site_disorder_assembly
_atom_site_disorder_group
H31 H 0.830(5) 0.909(3) 0.0911(7) 0.078(11) Uiso 1 1 d . . .
H28 H 0.775(3) 0.489(2) 0.3444(6) 0.050(6) Uiso 1 1 d . . .
H26 H 0.844(4) 0.289(3) 0.3467(7) 0.081(8) Uiso 1 1 d . . .
H12 H 0.155(3) 1.238(2) 0.1549(6) 0.064(7) Uiso 1 1 d . . .
H29 H 0.814(4) 1.109(3) 0.0928(8) 0.084(10) Uiso 1 1 d . . .
H9A H 0.431(5) 0.897(4) 0.0602(10) 0.141(14) Uiso 1 1 d . . .
H12A H 0.079(4) 1.360(3) 0.1359(7) 0.102(10) Uiso 1 1 d . . .
C9 C 0.3721(7) 0.9294(7) 0.08476(16) 0.126(2) Uani 1 1 d . . .
O12 O 0.81070(19) 0.66725(12) 0.03107(4) 0.0505(4) Uani 1 1 d . . .
C22 C 0.6710(3) 0.66703(19) 0.01775(5) 0.0433(5) Uani 1 1 d . . .
N12 N 0.6027(3) 0.76965(19) 0.00630(6) 0.0589(6) Uani 1 1 d . . .
N11 N 0.5825(3) 0.5649(2) 0.01483(7) 0.0677(6) Uani 1 1 d . . .
O8 O 0.2253(2) 0.54565(13) 0.21369(4) 0.0539(4) Uani 1 1 d . . .
O7 O 0.2785(2) 0.20726(13) 0.22015(4) 0.0519(4) Uani 1 1 d . . .
O9 O 0.7490(2) 0.37874(12) 0.27567(3) 0.0486(4) Uani 1 1 d . . .
N2 N 0.0620(3) 0.31624(19) 0.23975(6) 0.0567(5) Uani 1 1 d . . .
C17 C 0.1453(3) 0.21213(18) 0.23647(5) 0.0455(5) Uani 1 1 d . . .
N1 N 0.0848(4) 0.1129(2) 0.25140(7) 0.0671(7) Uani 1 1 d . . .
N3 N 0.4529(3) 0.4446(2) 0.23157(6) 0.0573(5) Uani 1 1 d . . .
N4 N 0.4244(3) 0.64865(19) 0.24134(6) 0.0571(5) Uani 1 1 d . . .
C18 C 0.3630(3) 0.54625(19) 0.22818(5) 0.0440(5) Uani 1 1 d . . .
N6 N 0.7611(3) 0.4880(2) 0.32314(6) 0.0696(7) Uani 1 1 d . . .
C19 C 0.7731(3) 0.38374(19) 0.30678(5) 0.0477(5) Uani 1 1 d . . .
N5 N 0.8110(3) 0.2833(2) 0.32409(6) 0.0674(6) Uani 1 1 d . . .
O10 O 0.7797(2) 0.99704(12) 0.02614(3) 0.0479(4) Uani 1 1 d . . .
N8 N 0.8243(4) 0.8974(2) 0.07426(7) 0.0720(7) Uani 1 1 d . . .
C20 C 0.7972(3) 1.00016(19) 0.05729(5) 0.0464(5) Uani 1 1 d . . .
N7 N 0.7856(4) 1.1041(2) 0.07390(6) 0.0700(7) Uani 1 1 d . . .
O11 O 0.76052(19) 0.32783(12) 0.03161(4) 0.0508(4) Uani 1 1 d . . .
N10 N 0.9799(3) 0.4324(2) 0.01186(6) 0.0601(6) Uani 1 1 d . . .
C21 C 0.8932(3) 0.32983(19) 0.01513(5) 0.0475(5) Uani 1 1 d . . .
N9 N 0.9514(4) 0.2294(2) 0.00085(7) 0.0718(7) Uani 1 1 d . . .
O2 O -0.3097(3) 1.03368(16) 0.15363(4) 0.0687(5) Uani 1 1 d . . .
C1 C -0.2474(3) 0.6692(2) 0.13999(5) 0.0548(6) Uani 1 1 d . . .
O6 O 0.0063(2) 0.68719(17) 0.11231(4) 0.0715(5) Uani 1 1 d . . .
O1 O -0.2069(2) 0.78253(16) 0.15189(4) 0.0666(5) Uani 1 1 d . . .
O4 O 0.2353(3) 1.0978(2) 0.10785(5) 0.0918(7) Uani 1 1 d . . .
O3 O -0.0615(3) 1.20205(18) 0.13507(4) 0.0803(6) Uani 1 1 d . A .
C6 C -0.1349(3) 0.6202(2) 0.11730(5) 0.0537(6) Uani 1 1 d . . .
C15 C -0.2614(5) 0.9637(3) 0.18166(6) 0.0692(8) Uani 1 1 d . . .
C7 C 0.1260(4) 0.6493(4) 0.08833(7) 0.0745(8) Uani 1 1 d . A .
C4 C -0.3176(5) 0.4503(3) 0.10947(8) 0.0880(10) Uani 1 1 d . . .
H4 H -0.3439 0.3778 0.0987 0.106 Uiso 1 1 calc R . .
C16 C -0.3135(4) 0.8355(3) 0.17610(7) 0.0648(7) Uani 1 1 d . . .
C5 C -0.1695(3) 0.50922(18) 0.10151(5) 0.0693(8) Uani 1 1 d . . .
H5 H -0.0956 0.4758 0.0861 0.083 Uiso 1 1 calc R . .
O5A O 0.2729(3) 0.83411(18) 0.09999(5) 0.110(3) Uani 0.536(8) 1 d PR A 1
O5B O 0.2203(3) 0.85441(18) 0.08459(5) 0.070(2) Uani 0.464(8) 1 d PR A 2
C13 C -0.1581(6) 1.2198(3) 0.16430(8) 0.0897(11) Uani 1 1 d . . .
C2 C -0.3902(4) 0.6055(2) 0.14821(7) 0.0737(8) Uani 1 1 d . . .
H2 H -0.4632 0.6359 0.1642 0.088 Uiso 1 1 calc R . .
C12 C 0.0931(5) 1.2608(3) 0.13520(10) 0.0902(11) Uani 1 1 d . . .
C3 C -0.4236(5) 0.4956(3) 0.13229(8) 0.0904(10) Uani 1 1 d . . .
H3 H -0.5202 0.4531 0.1375 0.108 Uiso 1 1 calc R . .
C14 C -0.3208(5) 1.1600(3) 0.15987(8) 0.0809(9) Uani 1 1 d . . .
C10 C 0.3054(6) 1.0515(5) 0.07906(9) 0.1169(15) Uani 1 1 d . A .
H10 H 0.3941 1.1049 0.0716 0.140 Uiso 1 1 calc R . .
H10A H 0.2220 1.0484 0.0615 0.140 Uiso 1 1 calc R . .
C11 C 0.1879(5) 1.2228(3) 0.10498(9) 0.1006(12) Uani 1 1 d . A .
H11A H 0.1196 1.2339 0.0852 0.121 Uiso 1 1 calc R . .
H11 H 0.2864 1.2731 0.1026 0.121 Uiso 1 1 calc R . .
C8 C 0.2656(6) 0.7337(5) 0.08729(12) 0.1263(15) Uani 1 1 d . . .
H8 H 0.3597 0.6891 0.0962 0.152 Uiso 1 1 calc R A 1
H8A H 0.2892 0.7462 0.0637 0.152 Uiso 1 1 calc R A 1
H33 H 0.492(3) 0.5614(19) 0.0037(5) 0.044(6) Uiso 1 1 d . . .
H39 H 0.935(4) 0.500(3) 0.0183(6) 0.070(8) Uiso 1 1 d . . .
H36 H 0.649(3) 0.834(2) 0.0098(5) 0.040(6) Uiso 1 1 d . . .
H23 H 0.373(3) 0.713(2) 0.2376(5) 0.053(7) Uiso 1 1 d . . .
H35 H 0.507(3) 0.771(2) -0.0040(6) 0.046(7) Uiso 1 1 d . . .
H40 H 1.064(3) 0.431(2) -0.0004(6) 0.050(7) Uiso 1 1 d . . .
H18 H -0.006(4) 0.115(2) 0.2613(6) 0.050(7) Uiso 1 1 d . . .
H19 H 0.103(3) 0.375(2) 0.2302(6) 0.053(7) Uiso 1 1 d . . .
H22 H 0.543(3) 0.4428(19) 0.2437(5) 0.045(6) Uiso 1 1 d . . .
H24 H 0.517(4) 0.653(2) 0.2520(6) 0.062(8) Uiso 1 1 d . . .
H34 H 0.619(3) 0.498(2) 0.0206(5) 0.056(7) Uiso 1 1 d . . .
H21 H 0.401(4) 0.376(3) 0.2240(6) 0.069(8) Uiso 1 1 d . . .
H38 H 1.038(4) 0.235(3) -0.0097(7) 0.074(9) Uiso 1 1 d . . .
H17 H 0.137(4) 0.053(3) 0.2511(6) 0.066(9) Uiso 1 1 d . . .
H25 H 0.811(4) 0.215(3) 0.3131(6) 0.073(8) Uiso 1 1 d . . .
H37 H 0.906(3) 0.162(2) 0.0061(6) 0.060(7) Uiso 1 1 d . . .
H27 H 0.753(4) 0.552(3) 0.3121(7) 0.068(9) Uiso 1 1 d . . .
H30 H 0.773(3) 1.170(3) 0.0617(6) 0.064(8) Uiso 1 1 d . . .
H15 H -0.304(3) 0.994(2) 0.1997(6) 0.063(7) Uiso 1 1 d . . .
H13 H -0.105(4) 1.183(3) 0.1832(7) 0.083(9) Uiso 1 1 d . . .
H14 H -0.370(4) 1.183(3) 0.1811(7) 0.079(8) Uiso 1 1 d . . .
H16A H -0.300(4) 0.791(2) 0.1903(7) 0.067(9) Uiso 1 1 d . . .
H16 H -0.436(4) 0.837(2) 0.1647(6) 0.068(7) Uiso 1 1 d . . .
H14A H -0.383(4) 1.198(3) 0.1372(7) 0.085(8) Uiso 1 1 d . . .
H15A H -0.133(5) 0.976(3) 0.1821(7) 0.093(10) Uiso 1 1 d . . .
H20 H -0.030(4) 0.318(2) 0.2493(6) 0.052(7) Uiso 1 1 d . . .
H13A H -0.172(3) 1.300(3) 0.1686(6) 0.065(7) Uiso 1 1 d . . .
H7 H 0.153(4) 0.575(3) 0.0937(7) 0.084(10) Uiso 1 1 d . . .
H7A H 0.071(4) 0.640(3) 0.0624(7) 0.096(9) Uiso 1 1 d . . .
H32 H 0.832(5) 0.811(4) 0.0616(9) 0.134(13) Uiso 1 1 d . . .
H9 H 0.431(5) 0.927(4) 0.0997(9) 0.105(17) Uiso 1 1 d . . .

loop_
_atom_site_aniso_label
_atom_site_aniso_U_11
_atom_site_aniso_U_22
_atom_site_aniso_U_33
_atom_site_aniso_U_23
_atom_site_aniso_U_13
_atom_site_aniso_U_12
C9 0.087(3) 0.176(6) 0.116(4) -0.037(4) 0.051(3) -0.044(4)
O12 0.0461(9) 0.0392(8) 0.0663(9) 0.0025(7) -0.0068(8) -0.0007(7)
C22 0.0416(12) 0.0383(11) 0.0498(11) -0.0011(9) -0.0002(10) 0.0008(10)
N12 0.0577(14) 0.0384(12) 0.0808(15) 0.0024(10) -0.0210(12) -0.0006(10)
N11 0.0563(15) 0.0393(12) 0.1076(18) 0.0025(11) -0.0247(14) -0.0061(10)
O8 0.0502(10) 0.0433(8) 0.0682(9) 0.0030(7) -0.0117(8) 0.0002(7)
O7 0.0462(10) 0.0400(8) 0.0694(9) -0.0013(7) 0.0025(8) -0.0004(7)
O9 0.0568(10) 0.0404(8) 0.0486(8) -0.0006(6) -0.0059(7) -0.0010(7)
N2 0.0528(14) 0.0413(11) 0.0760(14) -0.0016(10) 0.0089(12) 0.0024(10)
C17 0.0430(13) 0.0382(11) 0.0553(12) -0.0043(9) -0.0082(11) -0.0041(10)
N1 0.0617(17) 0.0427(12) 0.0968(17) 0.0058(11) 0.0227(14) 0.0037(12)
N3 0.0473(13) 0.0436(11) 0.0810(15) 0.0011(10) -0.0116(12) 0.0015(10)
N4 0.0551(14) 0.0366(11) 0.0797(14) 0.0032(10) -0.0206(12) -0.0034(10)
C18 0.0423(13) 0.0418(12) 0.0480(11) 0.0052(9) -0.0005(10) -0.0002(10)
N6 0.107(2) 0.0502(13) 0.0521(13) -0.0056(11) 0.0058(12) -0.0092(13)
C19 0.0461(14) 0.0490(13) 0.0480(12) -0.0005(10) 0.0028(10) -0.0075(10)
N5 0.0934(18) 0.0541(13) 0.0546(12) 0.0066(11) -0.0166(12) -0.0061(12)
O10 0.0561(10) 0.0398(8) 0.0479(8) -0.0009(6) -0.0023(7) -0.0017(7)
N8 0.092(2) 0.0679(16) 0.0555(14) 0.0110(13) -0.0162(14) 0.0023(13)
C20 0.0440(13) 0.0479(12) 0.0475(11) 0.0026(10) -0.0060(10) -0.0026(10)
N7 0.104(2) 0.0589(14) 0.0475(12) -0.0060(12) -0.0072(13) -0.0034(13)
O11 0.0465(9) 0.0386(7) 0.0675(9) -0.0019(7) 0.0071(8) -0.0012(7)
N10 0.0543(14) 0.0398(12) 0.0861(16) -0.0033(10) 0.0173(13) -0.0053(10)
C21 0.0483(13) 0.0375(11) 0.0566(12) -0.0003(10) 0.0016(11) 0.0030(10)
N9 0.0720(17) 0.0399(13) 0.1035(18) -0.0083(12) 0.0330(15) -0.0032(11)
O2 0.0897(14) 0.0650(11) 0.0514(9) -0.0043(8) 0.0036(9) 0.0052(10)
C1 0.0651(16) 0.0486(12) 0.0506(11) 0.0003(10) -0.0020(11) 0.0029(12)
O6 0.0744(13) 0.0742(12) 0.0659(10) -0.0168(8) 0.0190(9) 0.0025(10)
O1 0.0633(11) 0.0626(10) 0.0738(10) -0.0164(8) 0.0159(9) -0.0049(9)
O4 0.0950(17) 0.1144(18) 0.0660(11) 0.0148(11) 0.0025(11) -0.0161(14)
O3 0.0924(15) 0.0790(12) 0.0695(12) -0.0004(9) -0.0186(11) -0.0207(11)
C6 0.0656(17) 0.0500(12) 0.0454(11) 0.0058(10) -0.0012(11) 0.0052(12)
C15 0.093(2) 0.0714(17) 0.0434(13) -0.0071(12) 0.0068(14) 0.0102(16)
C7 0.069(2) 0.094(2) 0.0602(16) -0.0141(16) 0.0052(14) 0.0226(18)
C4 0.123(3) 0.0505(16) 0.091(2) -0.0022(14) -0.003(2) -0.0092(18)
C16 0.080(2) 0.0658(17) 0.0490(14) 0.0020(14) 0.0146(15) 0.0069(15)
C5 0.102(2) 0.0498(14) 0.0558(13) 0.0002(11) -0.0028(14) 0.0128(15)
O5A 0.101(4) 0.135(5) 0.096(4) -0.051(3) 0.042(3) -0.025(4)
O5B 0.044(3) 0.099(4) 0.068(3) 0.013(3) -0.004(2) 0.018(2)
C13 0.152(4) 0.0615(19) 0.0555(17) -0.0077(15) -0.014(2) 0.001(2)
C2 0.073(2) 0.0679(17) 0.0800(17) 0.0049(13) 0.0082(15) -0.0079(15)
C12 0.107(3) 0.0633(19) 0.101(2) 0.0192(17) -0.040(2) -0.0175(17)
C3 0.105(3) 0.0610(17) 0.105(2) 0.0035(17) 0.000(2) -0.0264(17)
C14 0.111(3) 0.0694(19) 0.0627(17) -0.0053(14) 0.0110(18) 0.0108(19)
C10 0.111(3) 0.162(4) 0.078(2) -0.007(2) 0.022(2) -0.050(3)
C11 0.096(3) 0.100(3) 0.106(2) 0.046(2) -0.027(2) -0.033(2)
C8 0.092(3) 0.141(4) 0.146(4) -0.004(3) 0.066(3) 0.015(3)

loop_
_atom_type_symbol
_atom_type_description
_atom_type_scat_dispersion_real
_atom_type_scat_dispersion_imag
_atom_type_scat_source
C C 0.0033 0.0016 'International Tables Vol C Tables 4.2.6.8 and 6.1.1.4'
H H 0.0000 0.0000 'International Tables Vol C Tables 4.2.6.8 and 6.1.1.4'
N N 0.0061 0.0033 'International Tables Vol C Tables 4.2.6.8 and 6.1.1.4'
O O 0.0106 0.0060 'International Tables Vol C Tables 4.2.6.8 and 6.1.1.4'

loop_
_geom_angle_atom_site_label_1
_geom_angle_atom_site_label_2
_geom_angle_atom_site_label_3
_geom_angle
O5A C9 C10 121.7(4)
O5A C9 O5B 30.91(11)
C10 C9 O5B 102.1(5)
O12 C22 N11 121.4(2)
O12 C22 N12 121.1(2)
N11 C22 N12 117.5(2)
O7 C17 N2 121.1(2)
O7 C17 N1 120.6(2)
N2 C17 N1 118.3(2)
O8 C18 N4 120.9(2)
O8 C18 N3 121.4(2)
N4 C18 N3 117.7(2)
O9 C19 N6 121.0(2)
O9 C19 N5 120.6(2)
N6 C19 N5 118.4(2)
O10 C20 N7 120.9(2)
O10 C20 N8 120.0(2)
N7 C20 N8 119.1(2)
O11 C21 N9 120.7(2)
O11 C21 N10 120.8(2)
N9 C21 N10 118.5(2)
C15 O2 C14 114.3(2)
O1 C1 C2 125.0(2)
O1 C1 C6 115.1(2)
C2 C1 C6 119.9(2)
C6 O6 C7 120.2(2)
C1 O1 C16 117.7(2)
C10 O4 C11 113.4(3)
C12 O3 C13 114.8(3)
O6 C6 C1 115.2(2)
O6 C6 C5 124.6(2)
C1 C6 C5 120.1(2)
O2 C15 C16 108.6(2)
O6 C7 C8 110.8(3)
C3 C4 C5 121.7(3)
O1 C16 C15 108.7(2)
C4 C5 C6 118.1(2)
C8 O5A C9 120.4(3)
C8 O5B C9 108.6(4)
O3 C13 C14 109.0(3)
C1 C2 C3 119.4(3)
O3 C12 C11 108.8(3)
C4 C3 C2 120.7(3)
O2 C14 C13 113.8(3)
O4 C10 C9 111.0(3)
O4 C11 C12 109.9(2)
O5A C8 O5B 34.22(14)
O5A C8 C7 127.1(3)
O5B C8 C7 114.3(4)

loop_
_geom_bond_atom_site_label_1
_geom_bond_atom_site_label_2
_geom_bond_distance
C9 O5A 1.450(6)
C9 C10 1.463(8)
C9 O5B 1.473(5)
O12 C22 1.243(2)
C22 N11 1.334(3)
C22 N12 1.335(3)
O8 C18 1.249(3)
O7 C17 1.255(3)
O9 C19 1.259(2)
N2 C17 1.332(3)
C17 N1 1.334(3)
N3 C18 1.337(3)
N4 C18 1.336(3)
N6 C19 1.323(3)
C19 N5 1.337(3)
O10 C20 1.253(2)
N8 C20 1.335(3)
C20 N7 1.324(3)
O11 C21 1.254(3)
N10 C21 1.331(3)
C21 N9 1.328(3)
O2 C15 1.413(3)
O2 C14 1.413(3)
C1 O1 1.372(3)
C1 C2 1.384(4)
C1 C6 1.390(3)
O6 C6 1.368(3)
O6 C7 1.420(3)
O1 C16 1.417(3)
O4 C10 1.378(5)
O4 C11 1.430(4)
O3 C12 1.400(4)
O3 C13 1.416(4)
C6 C5 1.400(3)
C15 C16 1.487(4)
C7 C8 1.457(6)
C4 C3 1.343(5)
C4 C5 1.392(4)
O5A C8 1.215(5)
O5B C8 1.379(5)
C13 C14 1.474(5)
C2 C3 1.391(4)
C12 C11 1.487(5)
